data_2108347
loop_
_publ_author_name
'Siidra, Oleg I.'
'Kozin, Michael S.'
'Depmeier, Wulf'
'Kayukov, Roman A.'
'Kovrugin, Vadim M.'

_publ_section_title
;
 Copper--lead selenite bromides: a new large family of compounds partly
 having Cu^2+^ substructures derivable from kagome nets
;
_journal_issue 6
_journal_name_full 'Acta Crystallographica Section B'
_journal_page_first 712
_journal_page_last 724
_journal_paper_doi 10.1107/S2052520618016542
_journal_volume 74
_journal_year 2018
_chemical_formula_sum 'Br1.83 Cu3.17 O5.33 Pb0.67 Se1.33'
_chemical_formula_weight 676.45
_space_group_crystal_system monoclinic
_space_group_IT_number 12
_space_group_name_Hall '-C 2y'
_space_group_name_H-M_alt 'C 1 2/m 1'
_symmetry_space_group_name_Hall '-C 2y'
_symmetry_space_group_name_H-M 'C 1 2/m 1'
_audit_creation_method SHELXL-2014/7
_cell_angle_alpha 90
_cell_angle_beta 94.955(3)
_cell_angle_gamma 90
_cell_formula_units_Z 12
_cell_length_a 38.0763(16)
_cell_length_b 6.2308(3)
_cell_length_c 11.1897(5)
_cell_measurement_reflns_used 2472
_cell_measurement_temperature 296(2)
_cell_measurement_theta_max 32.269
_cell_measurement_theta_min 1.074
_cell_volume 2644.8(2)
_computing_structure_refinement 'SHELXL-2014/7 (Sheldrick, 2014)'
_diffrn_ambient_temperature 296(2)
_diffrn_measured_fraction_theta_full 1.000
_diffrn_measured_fraction_theta_max 0.994
_diffrn_measurement_device_type 'Bruker Apex 2 Duo'
_diffrn_radiation_type MoK\a
_diffrn_radiation_wavelength 0.71073
_diffrn_reflns_av_R_equivalents 0.0636
_diffrn_reflns_av_unetI/netI 0.0687
_diffrn_reflns_Laue_measured_fraction_full 1.000
_diffrn_reflns_Laue_measured_fraction_max 0.994
_diffrn_reflns_limit_h_max 56
_diffrn_reflns_limit_h_min -56
_diffrn_reflns_limit_k_max 9
_diffrn_reflns_limit_k_min -9
_diffrn_reflns_limit_l_max 16
_diffrn_reflns_limit_l_min -15
_diffrn_reflns_number 18960
_diffrn_reflns_point_group_measured_fraction_full 1.000
_diffrn_reflns_point_group_measured_fraction_max 0.994
_diffrn_reflns_theta_full 25.242
_diffrn_reflns_theta_max 32.269
_diffrn_reflns_theta_min 1.074
_exptl_absorpt_coefficient_mu 34.025
_exptl_crystal_density_diffrn 5.097
_exptl_crystal_description prism
_exptl_crystal_F_000 3584
_refine_diff_density_max 4.113
_refine_diff_density_min -3.540
_refine_diff_density_rms 0.405
_refine_ls_extinction_coef 0.000085(15)
_refine_ls_extinction_expression Fc^*^=kFc[1+0.001xFc^2^\l^3^/sin(2\q)]^-1/4^
_refine_ls_extinction_method 'SHELXL-2014/7 (Sheldrick 2014'
_refine_ls_goodness_of_fit_ref 0.998
_refine_ls_hydrogen_treatment undef
_refine_ls_matrix_type full
_refine_ls_number_parameters 214
_refine_ls_number_reflns 5049
_refine_ls_number_restraints 0
_refine_ls_restrained_S_all 0.998
_refine_ls_R_factor_all 0.0742
_refine_ls_R_factor_gt 0.0411
_refine_ls_shift/su_max 0.000
_refine_ls_shift/su_mean 0.000
_refine_ls_structure_factor_coef Fsqd
_refine_ls_weighting_details 'w=1/[\s^2^(Fo^2^)+(0.0381P)^2^+8.7233P] where P=(Fo^2^+2Fc^2^)/3'
_refine_ls_weighting_scheme calc
_refine_ls_wR_factor_gt 0.0816
_refine_ls_wR_factor_ref 0.0934
_reflns_Friedel_coverage 0.000
_reflns_number_gt 3582
_reflns_number_total 5049
_reflns_threshold_expression 'I > 2\s(I)'
_cod_data_source_file ps5074sup1.cif
_cod_data_source_block CuPbOXO3
_cod_database_code 2108347
_shelx_shelxl_version_number 2014/7
_shelx_space_group_comment
;
The symmetry employed for this shelxl refinement is uniquely defined
by the following loop, which should always be used as a source of
symmetry information in preference to the above space-group names.
They are only intended as comments.
;

loop_
_space_group_symop_operation_xyz
'x, y, z'
'-x, y, -z'
'x+1/2, y+1/2, z'
'-x+1/2, y+1/2, -z'
'-x, -y, -z'
'x, -y, z'
'-x+1/2, -y+1/2, -z'
'x+1/2, -y+1/2, z'

loop_
_atom_site_label
_atom_site_type_symbol
_atom_site_fract_x
_atom_site_fract_y
_atom_site_fract_z
_atom_site_U_iso_or_equiv
_atom_site_adp_type
_atom_site_occupancy
_atom_site_site_symmetry_order
_atom_site_calc_flag
_atom_site_refinement_flags_posn
_atom_site_refinement_flags_adp
_atom_site_refinement_flags_occupancy
Pb1 Pb 0.04353(2) 0.5000 0.26118(4) 0.01191(9) Uani 1 2 d S T P
Pb2 Pb 0.20127(2) -0.5000 0.62893(4) 0.01320(10) Uani 1 2 d S T P
Br1 Br 0.00594(7) 0.5000 -0.0207(2) 0.0202(5) Uani 0.5 2 d S T P
Cu1 Cu 0.06367(9) 0.5000 -0.0584(3) 0.0362(8) Uani 0.5 2 d S T P
Cu2 Cu 0.16856(5) 0.0000 0.4565(2) 0.0469(5) Uani 1 2 d S T P
Br2 Br -0.00072(3) 0.0000 0.68053(11) 0.0194(2) Uani 1 2 d S T P
Br3 Br 0.25665(3) -0.5000 0.86217(12) 0.0347(3) Uani 1 2 d S T P
Br4 Br 0.12242(3) 0.5000 -0.05420(10) 0.0196(2) Uani 1 2 d S T P
Br5 Br 0.10986(3) 0.0000 0.43612(10) 0.0195(2) Uani 1 2 d S T P
Br6 Br 0.22532(3) 0.0000 0.52599(11) 0.0215(2) Uani 1 2 d S T P
Se1 Se 0.19515(3) -1.0000 0.82239(9) 0.0113(2) Uani 1 2 d S T P
Se2 Se 0.45295(3) -0.5000 0.92751(9) 0.01042(19) Uani 1 2 d S T P
Se3 Se 0.05131(3) -0.5000 0.60819(9) 0.0110(2) Uani 1 2 d S T P
Se4 Se 0.19046(3) 0.5000 0.28878(9) 0.0107(2) Uani 1 2 d S T P
Cu3 Cu 0.12546(2) 0.25779(14) 0.70509(8) 0.01187(18) Uani 1 1 d . . .
Cu4 Cu 0.11765(2) 0.25322(14) 0.19156(8) 0.01179(18) Uani 1 1 d . . .
Cu5 Cu 0.38056(3) -0.5000 1.05605(12) 0.0141(3) Uani 1 2 d S T P
Cu6 Cu 0.06035(3) 0.0000 0.73387(13) 0.0154(3) Uani 1 2 d S T P
Cu7 Cu 0.12075(3) -0.5000 0.44791(11) 0.0113(2) Uani 1 2 d S T P
Cu8 Cu 0.31817(4) -0.5000 0.87619(14) 0.0255(3) Uani 1 2 d S T P
O1 O 0.13836(18) 0.5000 0.6149(6) 0.0099(14) Uani 1 2 d S T P
O2 O 0.13126(19) 0.0000 0.1118(6) 0.0114(14) Uani 1 2 d S T P
O3 O 0.38972(19) -0.5000 1.2250(7) 0.0130(15) Uani 1 2 d S T P
O4 O 0.10406(17) 0.5000 0.2801(6) 0.0076(13) Uani 1 2 d S T P
O5 O 0.06938(19) 0.5000 0.4758(7) 0.0153(15) Uani 1 2 d S T P
O6 O 0.1723(2) -0.5000 0.4230(7) 0.0198(17) Uani 1 2 d S T P
O7 O 0.43209(18) -0.5000 1.0542(6) 0.0119(14) Uani 1 2 d S T P
O8 O 0.17591(14) -0.7894(8) 0.7452(5) 0.0161(11) Uani 1 1 d . . .
O9 O 0.43309(13) -0.7114(8) 0.8496(5) 0.0143(11) Uani 1 1 d . . .
O10 O 0.07295(13) -0.7065(8) 0.6817(5) 0.0169(11) Uani 1 1 d . . .
O11 O 0.16943(14) 0.2864(9) 0.2227(6) 0.0220(13) Uani 1 1 d . . .
O12 O 0.1718(2) -1.0000 0.9454(7) 0.0192(17) Uani 1 2 d S T P

loop_
_atom_site_aniso_label
_atom_site_aniso_U_11
_atom_site_aniso_U_22
_atom_site_aniso_U_33
_atom_site_aniso_U_23
_atom_site_aniso_U_13
_atom_site_aniso_U_12
Pb1 0.01093(18) 0.01161(19) 0.01313(19) 0.000 0.00064(14) 0.000
Pb2 0.01115(18) 0.0149(2) 0.01359(19) 0.000 0.00114(14) 0.000
Br1 0.0202(17) 0.0188(10) 0.0202(17) 0.000 -0.0072(10) 0.000
Cu1 0.0225(17) 0.052(2) 0.034(2) 0.000 -0.0008(15) 0.000
Cu2 0.0237(9) 0.0494(12) 0.0658(15) 0.000 -0.0071(9) 0.000
Br2 0.0109(5) 0.0201(5) 0.0272(6) 0.000 0.0015(4) 0.000
Br3 0.0117(5) 0.0697(10) 0.0219(6) 0.000 -0.0027(5) 0.000
Br4 0.0261(6) 0.0149(5) 0.0179(5) 0.000 0.0020(4) 0.000
Br5 0.0248(6) 0.0133(5) 0.0209(6) 0.000 0.0041(5) 0.000
Br6 0.0181(5) 0.0238(6) 0.0234(6) 0.000 0.0058(5) 0.000
Se1 0.0092(5) 0.0133(5) 0.0114(5) 0.000 0.0005(4) 0.000
Se2 0.0099(5) 0.0098(5) 0.0113(5) 0.000 -0.0001(4) 0.000
Se3 0.0091(4) 0.0101(5) 0.0138(5) 0.000 0.0004(4) 0.000
Se4 0.0095(5) 0.0105(5) 0.0121(5) 0.000 0.0001(4) 0.000
Cu3 0.0106(4) 0.0104(4) 0.0146(4) 0.0025(3) 0.0011(3) 0.0002(3)
Cu4 0.0110(4) 0.0104(4) 0.0138(4) -0.0024(3) 0.0002(3) 0.0003(3)
Cu5 0.0115(6) 0.0210(6) 0.0099(6) 0.000 0.0009(5) 0.000
Cu6 0.0109(6) 0.0116(6) 0.0235(7) 0.000 0.0004(5) 0.000
Cu7 0.0108(6) 0.0124(6) 0.0107(6) 0.000 0.0006(5) 0.000
Cu8 0.0104(6) 0.0501(10) 0.0157(7) 0.000 -0.0001(5) 0.000
O1 0.008(3) 0.012(3) 0.009(3) 0.000 -0.001(3) 0.000
O2 0.018(4) 0.008(3) 0.009(3) 0.000 0.005(3) 0.000
O3 0.011(3) 0.012(4) 0.016(4) 0.000 0.000(3) 0.000
O4 0.009(3) 0.007(3) 0.008(3) 0.000 0.001(3) 0.000
O5 0.016(4) 0.016(4) 0.014(4) 0.000 0.002(3) 0.000
O6 0.009(4) 0.033(5) 0.017(4) 0.000 0.002(3) 0.000
O7 0.012(3) 0.011(3) 0.013(4) 0.000 0.003(3) 0.000
O8 0.016(3) 0.014(3) 0.018(3) 0.002(2) 0.001(2) 0.001(2)
O9 0.009(2) 0.012(2) 0.022(3) -0.002(2) 0.001(2) 0.001(2)
O10 0.010(2) 0.015(3) 0.024(3) 0.006(2) -0.003(2) 0.003(2)
O11 0.008(2) 0.020(3) 0.038(4) -0.015(3) 0.001(2) -0.003(2)
O12 0.016(4) 0.030(5) 0.012(4) 0.000 0.007(3) 0.000

loop_
_atom_type_symbol
_atom_type_description
_atom_type_scat_dispersion_real
_atom_type_scat_dispersion_imag
_atom_type_scat_source
O O 0.0106 0.0060 'International Tables Vol C Tables 4.2.6.8 and 6.1.1.4'
Cu Cu 0.3201 1.2651 'International Tables Vol C Tables 4.2.6.8 and 6.1.1.4'
Se Se -0.0929 2.2259 'International Tables Vol C Tables 4.2.6.8 and 6.1.1.4'
Br Br -0.2901 2.4595 'International Tables Vol C Tables 4.2.6.8 and 6.1.1.4'
Pb Pb -3.3944 10.1111 'International Tables Vol C Tables 4.2.6.8 and 6.1.1.4'

loop_
_geom_angle_atom_site_label_1
_geom_angle_atom_site_label_2
_geom_angle_atom_site_label_3
_geom_angle
_geom_angle_site_symmetry_1
_geom_angle_site_symmetry_3
O4 Pb1 O9 68.49(15) . 7_546
O4 Pb1 O9 68.49(16) . 4_566
O9 Pb1 O9 97.1(2) 7_546 4_566
O4 Pb1 O5 66.8(2) . .
O9 Pb1 O5 111.19(16) 7_546 .
O9 Pb1 O5 111.19(16) 4_566 .
O4 Pb1 Br1 126.90(17) . 5_565
O9 Pb1 Br1 77.27(13) 7_546 5_565
O9 Pb1 Br1 77.27(13) 4_566 5_565
O5 Pb1 Br1 166.35(17) . 5_565
O4 Pb1 Br1 115.52(17) . .
O9 Pb1 Br1 70.18(13) 7_546 .
O9 Pb1 Br1 70.18(13) 4_566 .
O5 Pb1 Br1 177.73(17) . .
Br1 Pb1 Br1 11.38(8) 5_565 .
O4 Pb1 Cu4 33.48(9) . 6_565
O9 Pb1 Cu4 82.34(12) 7_546 6_565
O9 Pb1 Cu4 35.05(12) 4_566 6_565
O5 Pb1 Cu4 87.38(15) . 6_565
Br1 Pb1 Cu4 104.71(4) 5_565 6_565
Br1 Pb1 Cu4 94.64(4) . 6_565
O4 Pb1 Cu4 33.47(9) . .
O9 Pb1 Cu4 35.05(12) 7_546 .
O9 Pb1 Cu4 82.34(12) 4_566 .
O5 Pb1 Cu4 87.38(15) . .
Br1 Pb1 Cu4 104.72(4) 5_565 .
Br1 Pb1 Cu4 94.64(4) . .
Cu4 Pb1 Cu4 54.40(3) 6_565 .
O4 Pb1 Cu7 31.76(16) . 1_565
O9 Pb1 Cu7 88.75(13) 7_546 1_565
O9 Pb1 Cu7 88.75(13) 4_566 1_565
O5 Pb1 Cu7 34.99(16) . 1_565
Br1 Pb1 Cu7 158.66(5) 5_565 1_565
Br1 Pb1 Cu7 147.28(5) . 1_565
Cu4 Pb1 Cu7 56.85(2) 6_565 1_565
Cu4 Pb1 Cu7 56.85(2) . 1_565
O4 Pb1 Br2 116.72(4) . 5_556
O9 Pb1 Br2 68.84(12) 7_546 5_556
O9 Pb1 Br2 159.40(13) 4_566 5_556
O5 Pb1 Br2 88.45(8) . 5_556
Br1 Pb1 Br2 84.73(3) 5_565 5_556
Br1 Pb1 Br2 90.41(3) . 5_556
Cu4 Pb1 Br2 147.06(2) 6_565 5_556
Cu4 Pb1 Br2 92.77(2) . 5_556
Cu7 Pb1 Br2 105.38(2) 1_565 5_556
O4 Pb1 Br2 116.72(4) . 5_566
O9 Pb1 Br2 159.40(13) 7_546 5_566
O9 Pb1 Br2 68.84(12) 4_566 5_566
O5 Pb1 Br2 88.45(8) . 5_566
Br1 Pb1 Br2 84.73(3) 5_565 5_566
Br1 Pb1 Br2 90.41(3) . 5_566
Cu4 Pb1 Br2 92.77(2) 6_565 5_566
Cu4 Pb1 Br2 147.06(2) . 5_566
Cu7 Pb1 Br2 105.38(2) 1_565 5_566
Br2 Pb1 Br2 119.76(3) 5_556 5_566
O4 Pb1 Cu1 78.47(17) . .
O9 Pb1 Cu1 52.19(13) 7_546 .
O9 Pb1 Cu1 52.19(13) 4_566 .
O5 Pb1 Cu1 145.22(17) . .
Br1 Pb1 Cu1 48.43(7) 5_565 .
Br1 Pb1 Cu1 37.05(7) . .
Cu4 Pb1 Cu1 62.02(5) 6_565 .
Cu4 Pb1 Cu1 62.02(5) . .
Cu7 Pb1 Cu1 110.23(6) 1_565 .
Br2 Pb1 Cu1 107.94(3) 5_556 .
Br2 Pb1 Cu1 107.94(3) 5_566 .
O1 Pb2 O6 64.7(2) 1_545 .
O1 Pb2 O8 66.33(16) 1_545 .
O6 Pb2 O8 109.16(17) . .
O1 Pb2 O8 66.33(16) 1_545 6_545
O6 Pb2 O8 109.15(17) . 6_545
O8 Pb2 O8 93.9(2) . 6_545
O1 Pb2 Br3 129.66(17) 1_545 .
O6 Pb2 Br3 165.62(17) . .
O8 Pb2 Br3 80.27(13) . .
O8 Pb2 Br3 80.27(13) 6_545 .
O1 Pb2 Br6 145.86(17) 1_545 7_546
O6 Pb2 Br6 81.15(17) . 7_546
O8 Pb2 Br6 129.97(12) . 7_546
O8 Pb2 Br6 129.97(12) 6_545 7_546
Br3 Pb2 Br6 84.47(3) . 7_546
O1 Pb2 Cu3 32.32(10) 1_545 1_545
O6 Pb2 Cu3 85.04(15) . 1_545
O8 Pb2 Cu3 34.06(12) . 1_545
O8 Pb2 Cu3 79.31(12) 6_545 1_545
Br3 Pb2 Cu3 107.81(3) . 1_545
Br6 Pb2 Cu3 150.437(19) 7_546 1_545
O1 Pb2 Cu3 32.32(10) 1_545 6
O6 Pb2 Cu3 85.04(15) . 6
O8 Pb2 Cu3 79.31(12) . 6
O8 Pb2 Cu3 34.06(12) 6_545 6
Br3 Pb2 Cu3 107.81(3) . 6
Br6 Pb2 Cu3 150.437(19) 7_546 6
Cu3 Pb2 Cu3 52.22(3) 1_545 6
O1 Pb2 Br6 105.67(6) 1_545 .
O6 Pb2 Br6 78.46(7) . .
O8 Pb2 Br6 163.08(12) . .
O8 Pb2 Br6 69.25(12) 6_545 .
Br3 Pb2 Br6 95.52(2) . .
Br6 Pb2 Br6 65.202(18) 7_546 .
Cu3 Pb2 Br6 136.81(3) 1_545 .
Cu3 Pb2 Br6 86.52(2) 6 .
O1 Pb2 Br6 105.67(6) 1_545 1_545
O6 Pb2 Br6 78.46(7) . 1_545
O8 Pb2 Br6 69.25(12) . 1_545
O8 Pb2 Br6 163.08(12) 6_545 1_545
Br3 Pb2 Br6 95.52(2) . 1_545
Br6 Pb2 Br6 65.201(18) 7_546 1_545
Cu3 Pb2 Br6 86.52(2) 1_545 1_545
Cu3 Pb2 Br6 136.81(3) 6 1_545
Br6 Pb2 Br6 127.63(4) . 1_545
O1 Pb2 Cu7 31.17(17) 1_545 .
O6 Pb2 Cu7 33.55(17) . .
O8 Pb2 Cu7 86.70(13) . .
O8 Pb2 Cu7 86.70(13) 6_545 .
Br3 Pb2 Cu7 160.83(3) . .
Br6 Pb2 Cu7 114.70(3) 7_546 .
Cu3 Pb2 Cu7 55.52(2) 1_545 .
Cu3 Pb2 Cu7 55.52(2) 6 .
Br6 Pb2 Cu7 92.90(2) . .
Br6 Pb2 Cu7 92.90(2) 1_545 .
Br1 Br1 Cu1 147.6(6) 5_565 .
Br1 Br1 Cu1 25.2(5) 5_565 5_565
Cu1 Br1 Cu1 172.75(13) . 5_565
Br1 Br1 Pb1 101.5(5) 5_565 5_565
Cu1 Br1 Pb1 110.96(13) . 5_565
Cu1 Br1 Pb1 76.29(10) 5_565 5_565
Br1 Br1 Pb1 67.2(5) 5_565 .
Cu1 Br1 Pb1 80.42(13) . .
Cu1 Br1 Pb1 92.33(10) 5_565 .
Pb1 Br1 Pb1 168.62(8) 5_565 .
Br1 Br1 Se2 95.9(3) 5_565 7_556
Cu1 Br1 Se2 69.56(6) . 7_556
Cu1 Br1 Se2 107.53(5) 5_565 7_556
Pb1 Br1 Se2 117.42(5) 5_565 7_556
Pb1 Br1 Se2 65.64(5) . 7_556
Br1 Br1 Se2 95.9(3) 5_565 7_546
Cu1 Br1 Se2 69.56(6) . 7_546
Cu1 Br1 Se2 107.53(5) 5_565 7_546
Pb1 Br1 Se2 117.42(5) 5_565 7_546
Pb1 Br1 Se2 65.64(5) . 7_546
Se2 Br1 Se2 119.85(9) 7_556 7_546
Br1 Br1 Br4 141.7(6) 5_565 .
Cu1 Br1 Br4 5.88(10) . .
Cu1 Br1 Br4 166.87(12) 5_565 .
Pb1 Br1 Br4 116.84(6) 5_565 .
Pb1 Br1 Br4 74.54(6) . .
Se2 Br1 Br4 67.40(4) 7_556 .
Se2 Br1 Br4 67.40(4) 7_546 .
Br4 Cu1 Br1 168.1(2) . .
Br4 Cu1 Br1 160.88(18) . 5_565
Br1 Cu1 Br1 7.25(13) . 5_565
Br4 Cu1 Pb1 105.59(13) . .
Br1 Cu1 Pb1 62.53(11) . .
Br1 Cu1 Pb1 55.29(9) 5_565 .
Br5 Cu2 Br6 165.54(13) . .
Cu6 Br2 Se2 111.38(6) . 3_455
Cu6 Br2 Pb1 114.04(2) . 5_556
Se2 Br2 Pb1 65.081(18) 3_455 5_556
Cu6 Br2 Pb1 114.04(2) . 5_566
Se2 Br2 Pb1 65.081(18) 3_455 5_566
Pb1 Br2 Pb1 119.76(3) 5_556 5_566
Cu6 Br2 Br2 98.92(5) . 5_556
Se2 Br2 Br2 149.70(5) 3_455 5_556
Pb1 Br2 Br2 103.08(3) 5_556 5_556
Pb1 Br2 Br2 103.08(3) 5_566 5_556
Cu6 Br2 Br5 176.82(6) . 5_556
Se2 Br2 Br5 71.80(3) 3_455 5_556
Pb1 Br2 Br5 67.015(18) 5_556 5_556
Pb1 Br2 Br5 67.015(18) 5_566 5_556
Br2 Br2 Br5 77.90(4) 5_556 5_556
Cu8 Br3 Pb2 129.76(6) . .
Cu8 Br3 Br3 97.31(5) . 7_547
Pb2 Br3 Br3 117.26(4) . 7_547
Cu8 Br3 Br3 97.31(5) . 7_537
Pb2 Br3 Br3 117.26(4) . 7_537
Br3 Br3 Br3 89.03(5) 7_547 7_537
Cu8 Br3 Br6 80.06(5) . 7_546
Pb2 Br3 Br6 49.70(2) . 7_546
Br3 Br3 Br6 135.49(2) 7_547 7_546
Br3 Br3 Br6 135.49(2) 7_537 7_546
Cu1 Br4 Cu3 95.41(9) . 1_554
Cu1 Br4 Cu3 95.41(9) . 6_564
Cu3 Br4 Cu3 58.30(4) 1_554 6_564
Cu1 Br4 Cu5 87.94(3) . 7_546
Cu3 Br4 Cu5 60.76(3) 1_554 7_546
Cu3 Br4 Cu5 119.02(4) 6_564 7_546
Cu1 Br4 Cu5 87.94(3) . 7_556
Cu3 Br4 Cu5 119.02(4) 1_554 7_556
Cu3 Br4 Cu5 60.76(3) 6_564 7_556
Cu5 Br4 Cu5 175.83(7) 7_546 7_556
Cu1 Br4 Cu4 83.45(9) . 6_565
Cu3 Br4 Cu4 178.86(5) 1_554 6_565
Cu3 Br4 Cu4 121.82(2) 6_564 6_565
Cu5 Br4 Cu4 119.07(4) 7_546 6_565
Cu5 Br4 Cu4 61.07(3) 7_556 6_565
Cu1 Br4 Cu4 83.45(9) . .
Cu3 Br4 Cu4 121.82(2) 1_554 .
Cu3 Br4 Cu4 178.86(5) 6_564 .
Cu5 Br4 Cu4 61.07(3) 7_546 .
Cu5 Br4 Cu4 119.06(4) 7_556 .
Cu4 Br4 Cu4 58.04(4) 6_565 .
Cu1 Br4 Br1 5.99(10) . .
Cu3 Br4 Br1 100.62(4) 1_554 .
Cu3 Br4 Br1 100.62(4) 6_564 .
Cu5 Br4 Br1 87.99(3) 7_546 .
Cu5 Br4 Br1 87.99(3) 7_556 .
Cu4 Br4 Br1 78.23(4) 6_565 .
Cu4 Br4 Br1 78.23(4) . .
Cu2 Br5 Cu7 82.43(3) . .
Cu2 Br5 Cu7 82.43(3) . 1_565
Cu7 Br5 Cu7 164.50(6) . 1_565
Cu2 Br5 Cu4 85.47(6) . .
Cu7 Br5 Cu4 120.25(4) . .
Cu7 Br5 Cu4 61.64(3) 1_565 .
Cu2 Br5 Cu4 85.47(6) . 6
Cu7 Br5 Cu4 61.64(3) . 6
Cu7 Br5 Cu4 120.24(4) 1_565 6
Cu4 Br5 Cu4 59.19(4) . 6
Cu2 Br5 Cu3 79.25(6) . .
Cu7 Br5 Cu3 114.61(4) . .
Cu7 Br5 Cu3 59.01(3) 1_565 .
Cu4 Br5 Cu3 120.02(2) . .
Cu4 Br5 Cu3 164.68(5) 6 .
Cu2 Br5 Cu3 79.24(6) . 6
Cu7 Br5 Cu3 59.01(3) . 6
Cu7 Br5 Cu3 114.61(4) 1_565 6
Cu4 Br5 Cu3 164.68(5) . 6
Cu4 Br5 Cu3 120.02(2) 6 6
Cu3 Br5 Cu3 56.06(3) . 6
Cu2 Br5 Br2 168.02(8) . 5_556
Cu7 Br5 Br2 97.75(3) . 5_556
Cu7 Br5 Br2 97.75(3) 1_565 5_556
Cu4 Br5 Br2 84.11(3) . 5_556
Cu4 Br5 Br2 84.11(3) 6 5_556
Cu3 Br5 Br2 111.20(3) . 5_556
Cu3 Br5 Br2 111.20(3) 6 5_556
Cu2 Br5 Pb1 125.62(4) . 1_545
Cu7 Br5 Pb1 51.75(3) . 1_545
Cu7 Br5 Pb1 142.65(4) 1_565 1_545
Cu4 Br5 Pb1 93.51(3) . 1_545
Cu4 Br5 Pb1 49.94(2) 6 1_545
Cu3 Br5 Pb1 141.25(3) . 1_545
Cu3 Br5 Pb1 96.274(19) 6 1_545
Br2 Br5 Pb1 49.414(14) 5_556 1_545
Cu2 Br5 Pb1 125.62(4) . .
Cu7 Br5 Pb1 142.65(4) . .
Cu7 Br5 Pb1 51.75(3) 1_565 .
Cu4 Br5 Pb1 49.94(2) . .
Cu4 Br5 Pb1 93.51(3) 6 .
Cu3 Br5 Pb1 96.274(19) . .
Cu3 Br5 Pb1 141.25(3) 6 .
Br2 Br5 Pb1 49.414(14) 5_556 .
Pb1 Br5 Pb1 91.05(2) 1_545 .
Cu2 Br5 Br6 7.24(6) . .
Cu7 Br5 Br6 82.28(3) . .
Cu7 Br5 Br6 82.28(3) 1_565 .
Cu4 Br5 Br6 91.77(3) . .
Cu4 Br5 Br6 91.77(3) 6 .
Cu3 Br5 Br6 72.91(3) . .
Cu3 Br5 Br6 72.91(3) 6 .
Br2 Br5 Br6 175.26(4) 5_556 .
Pb1 Br5 Br6 128.821(17) 1_545 .
Pb1 Br5 Br6 128.820(17) . .
Cu2 Br6 Pb2 129.30(8) . 7_546
Cu2 Br6 Pb2 80.82(3) . .
Pb2 Br6 Pb2 114.798(18) 7_546 .
Cu2 Br6 Pb2 80.82(3) . 1_565
Pb2 Br6 Pb2 114.798(18) 7_546 1_565
Pb2 Br6 Pb2 127.63(4) . 1_565
Cu2 Br6 Se1 86.84(7) . 1_565
Pb2 Br6 Se1 143.87(4) 7_546 1_565
Pb2 Br6 Se1 65.188(19) . 1_565
Pb2 Br6 Se1 65.188(19) 1_565 1_565
Cu2 Br6 Se4 166.02(8) . 7_556
Pb2 Br6 Se4 64.68(3) 7_546 7_556
Pb2 Br6 Se4 93.17(3) . 7_556
Pb2 Br6 Se4 93.17(2) 1_565 7_556
Se1 Br6 Se4 79.19(3) 1_565 7_556
Cu2 Br6 Br6 115.69(5) . 7_556
Pb2 Br6 Br6 58.15(3) 7_546 7_556
Pb2 Br6 Br6 163.18(6) . 7_556
Pb2 Br6 Br6 56.648(15) 1_565 7_556
Se1 Br6 Br6 110.52(4) 1_565 7_556
Se4 Br6 Br6 70.02(4) 7_556 7_556
Cu2 Br6 Br6 115.69(5) . 7_546
Pb2 Br6 Br6 58.15(3) 7_546 7_546
Pb2 Br6 Br6 56.648(15) . 7_546
Pb2 Br6 Br6 163.18(6) 1_565 7_546
Se1 Br6 Br6 110.52(4) 1_565 7_546
Se4 Br6 Br6 70.02(4) 7_556 7_546
Br6 Br6 Br6 114.21(6) 7_556 7_546
Cu2 Br6 Br5 7.22(6) . .
Pb2 Br6 Br5 136.52(4) 7_546 .
Pb2 Br6 Br5 77.88(2) . .
Pb2 Br6 Br5 77.88(2) 1_565 .
Se1 Br6 Br5 79.61(3) 1_565 .
Se4 Br6 Br5 158.80(4) 7_556 .
Br6 Br6 Br5 118.11(4) 7_556 .
Br6 Br6 Br5 118.11(4) 7_546 .
Cu2 Br6 Br3 83.47(7) . 7_546
Pb2 Br6 Br3 45.83(2) 7_546 7_546
Pb2 Br6 Br3 113.00(2) . 7_546
Pb2 Br6 Br3 113.00(2) 1_565 7_546
Se1 Br6 Br3 170.31(4) 1_565 7_546
Se4 Br6 Br3 110.51(3) 7_556 7_546
Br6 Br6 Br3 74.00(4) 7_556 7_546
Br6 Br6 Br3 74.00(4) 7_546 7_546
Br5 Br6 Br3 90.69(3) . 7_546
O8 Se1 O8 100.9(4) . 6_535
O8 Se1 O12 100.3(2) . .
O8 Se1 O12 100.3(2) 6_535 .
O8 Se1 Br6 71.95(18) . 1_545
O8 Se1 Br6 71.95(18) 6_535 1_545
O12 Se1 Br6 167.1(3) . 1_545
O7 Se2 O9 102.0(2) . .
O7 Se2 O9 102.0(2) . 6_545
O9 Se2 O9 100.1(4) . 6_545
O7 Se2 Br2 177.0(3) . 3_545
O9 Se2 Br2 79.88(17) . 3_545
O9 Se2 Br2 79.88(17) 6_545 3_545
O7 Se2 Br1 88.92(13) . 7_556
O9 Se2 Br1 166.28(19) . 7_556
O9 Se2 Br1 69.19(18) 6_545 7_556
Br2 Se2 Br1 89.56(4) 3_545 7_556
O7 Se2 Br1 88.92(13) . 7_546
O9 Se2 Br1 69.19(18) . 7_546
O9 Se2 Br1 166.28(19) 6_545 7_546
Br2 Se2 Br1 89.56(4) 3_545 7_546
Br1 Se2 Br1 119.85(9) 7_556 7_546
O5 Se3 O10 102.0(2) 1_545 .
O5 Se3 O10 102.0(2) 1_545 6_545
O10 Se3 O10 98.3(4) . 6_545
O11 Se4 O11 103.9(4) . 6_565
O11 Se4 O6 99.9(3) . 1_565
O11 Se4 O6 99.9(3) 6_565 1_565
O11 Se4 Br6 127.3(2) . 7_556
O11 Se4 Br6 127.3(2) 6_565 7_556
O6 Se4 Br6 84.5(3) 1_565 7_556
O3 Cu3 O1 172.3(3) 7_547 .
O3 Cu3 O8 96.1(3) 7_547 1_565
O1 Cu3 O8 87.0(3) . 1_565
O3 Cu3 O10 79.2(3) 7_547 1_565
O1 Cu3 O10 98.2(3) . 1_565
O8 Cu3 O10 173.8(2) 1_565 1_565
O3 Cu3 Cu6 38.5(2) 7_547 .
O1 Cu3 Cu6 137.4(2) . .
O8 Cu3 Cu6 134.45(16) 1_565 .
O10 Cu3 Cu6 41.28(15) 1_565 .
O3 Cu3 Cu3 147.78(18) 7_547 6_565
O1 Cu3 Cu3 37.53(16) . 6_565
O8 Cu3 Cu3 98.64(15) 1_565 6_565
O10 Cu3 Cu3 83.63(15) 1_565 6_565
Cu6 Cu3 Cu3 122.44(2) . 6_565
O3 Cu3 Br4 91.0(2) 7_547 1_556
O1 Cu3 Br4 96.04(17) . 1_556
O8 Cu3 Br4 89.05(16) 1_565 1_556
O10 Cu3 Br4 86.99(16) 1_565 1_556
Cu6 Cu3 Br4 94.26(4) . 1_556
Cu3 Cu3 Br4 60.850(19) 6_565 1_556
O3 Cu3 Br5 85.9(2) 7_547 .
O1 Cu3 Br5 86.51(18) . .
O8 Cu3 Br5 102.93(16) 1_565 .
O10 Cu3 Br5 80.91(16) 1_565 .
Cu6 Cu3 Br5 76.12(4) . .
Cu3 Cu3 Br5 118.031(17) 6_565 .
Br4 Cu3 Br5 167.88(4) 1_556 .
O3 Cu3 Pb2 140.1(2) 7_547 1_565
O1 Cu3 Pb2 42.1(2) . 1_565
O8 Cu3 Pb2 44.96(15) 1_565 1_565
O10 Cu3 Pb2 140.31(15) 1_565 1_565
Cu6 Cu3 Pb2 170.12(4) . 1_565
Cu3 Cu3 Pb2 63.891(15) 6_565 1_565
Br4 Cu3 Pb2 95.57(3) 1_556 1_565
Br5 Cu3 Pb2 94.24(3) . 1_565
O2 Cu4 O4 176.9(2) . .
O2 Cu4 O9 94.7(3) . 7_546
O4 Cu4 O9 85.6(2) . 7_546
O2 Cu4 O11 82.1(3) . .
O4 Cu4 O11 97.7(2) . .
O9 Cu4 O11 176.2(2) 7_546 .
O2 Cu4 Cu8 37.0(2) . 7_546
O4 Cu4 Cu8 142.7(2) . 7_546
O9 Cu4 Cu8 131.62(15) 7_546 7_546
O11 Cu4 Cu8 45.08(15) . 7_546
O2 Cu4 Br4 87.52(18) . .
O4 Cu4 Br4 95.58(16) . .
O9 Cu4 Br4 89.42(16) 7_546 .
O11 Cu4 Br4 88.34(19) . .
Cu8 Cu4 Br4 85.89(4) 7_546 .
O2 Cu4 Br5 92.38(18) . .
O4 Cu4 Br5 84.53(16) . .
O9 Cu4 Br5 88.46(16) 7_546 .
O11 Cu4 Br5 93.76(19) . .
Cu8 Cu4 Br5 95.32(4) 7_546 .
Br4 Cu4 Br5 177.87(4) . .
O2 Cu4 Pb1 139.0(2) . .
O4 Cu4 Pb1 41.17(19) . .
O9 Cu4 Pb1 44.52(15) 7_546 .
O11 Cu4 Pb1 138.84(16) . .
Cu8 Cu4 Pb1 175.87(4) 7_546 .
Br4 Cu4 Pb1 95.24(3) . .
Br5 Cu4 Pb1 83.43(3) . .
O3 Cu5 O2 176.9(3) . 7_546
O3 Cu5 O7 85.0(3) . .
O2 Cu5 O7 98.2(3) 7_546 .
O3 Cu5 O12 96.1(3) . 7_537
O2 Cu5 O12 80.8(3) 7_546 7_537
O7 Cu5 O12 178.9(3) . 7_537
O3 Cu5 Cu8 138.0(2) . .
O2 Cu5 Cu8 38.9(2) 7_546 .
O7 Cu5 Cu8 137.1(2) . .
O12 Cu5 Cu8 41.9(2) 7_537 .
O3 Cu5 Br4 90.58(3) . 7_546
O2 Cu5 Br4 89.31(3) 7_546 7_546
O7 Cu5 Br4 92.05(3) . 7_546
O12 Cu5 Br4 87.95(3) 7_537 7_546
Cu8 Cu5 Br4 88.23(3) . 7_546
O3 Cu5 Br4 90.58(3) . 7_556
O2 Cu5 Br4 89.31(3) 7_546 7_556
O7 Cu5 Br4 92.05(3) . 7_556
O12 Cu5 Br4 87.95(3) 7_537 7_556
Cu8 Cu5 Br4 88.23(3) . 7_556
Br4 Cu5 Br4 175.83(7) 7_546 7_556
O3 Cu6 O10 79.12(17) 7_547 6_545
O3 Cu6 O10 79.12(17) 7_547 1_565
O10 Cu6 O10 133.5(3) 6_545 1_565
O3 Cu6 Br2 179.2(2) 7_547 .
O10 Cu6 Br2 100.59(15) 6_545 .
O10 Cu6 Br2 100.59(15) 1_565 .
O3 Cu6 O7 74.1(3) 7_547 7_547
O10 Cu6 O7 106.40(17) 6_545 7_547
O10 Cu6 O7 106.40(17) 1_565 7_547
Br2 Cu6 O7 106.67(18) . 7_547
O3 Cu6 Cu3 38.07(11) 7_547 .
O10 Cu6 Cu3 103.80(15) 6_545 .
O10 Cu6 Cu3 41.67(15) 1_565 .
Br2 Cu6 Cu3 141.52(4) . .
O7 Cu6 Cu3 94.46(15) 7_547 .
O3 Cu6 Cu3 38.07(11) 7_547 6
O10 Cu6 Cu3 41.68(15) 6_545 6
O10 Cu6 Cu3 103.80(15) 1_565 6
Br2 Cu6 Cu3 141.52(4) . 6
O7 Cu6 Cu3 94.45(15) 7_547 6
Cu3 Cu6 Cu3 64.87(4) . 6
O4 Cu7 O1 178.9(3) 1_545 1_545
O4 Cu7 O6 96.2(3) 1_545 .
O1 Cu7 O6 82.7(3) 1_545 .
O4 Cu7 O5 84.7(3) 1_545 1_545
O1 Cu7 O5 96.4(3) 1_545 1_545
O6 Cu7 O5 179.0(3) . 1_545
O4 Cu7 Br5 85.87(4) 1_545 .
O1 Cu7 Br5 94.25(4) 1_545 .
O6 Cu7 Br5 96.96(3) . .
O5 Cu7 Br5 83.10(3) 1_545 .
O4 Cu7 Br5 85.87(4) 1_545 1_545
O1 Cu7 Br5 94.25(4) 1_545 1_545
O6 Cu7 Br5 96.96(3) . 1_545
O5 Cu7 Br5 83.10(3) 1_545 1_545
Br5 Cu7 Br5 164.50(6) . 1_545
O4 Cu7 Pb1 38.78(19) 1_545 1_545
O1 Cu7 Pb1 142.3(2) 1_545 1_545
O6 Cu7 Pb1 135.0(2) . 1_545
O5 Cu7 Pb1 45.9(2) 1_545 1_545
Br5 Cu7 Pb1 82.67(3) . 1_545
Br5 Cu7 Pb1 82.67(3) 1_545 1_545
O4 Cu7 Pb2 139.1(2) 1_545 .
O1 Cu7 Pb2 39.8(2) 1_545 .
O6 Cu7 Pb2 42.9(2) . .
O5 Cu7 Pb2 136.2(2) 1_545 .
Br5 Cu7 Pb2 97.42(3) . .
Br5 Cu7 Pb2 97.42(3) 1_545 .
Pb1 Cu7 Pb2 177.89(4) 1_545 .
O2 Cu8 O12 79.9(3) 7_546 7_537
O2 Cu8 O11 76.99(18) 7_546 7_546
O12 Cu8 O11 118.47(19) 7_537 7_546
O2 Cu8 O11 76.99(18) 7_546 4_546
O12 Cu8 O11 118.47(19) 7_537 4_546
O11 Cu8 O11 110.4(3) 7_546 4_546
O2 Cu8 Br3 179.8(2) 7_546 .
O12 Cu8 Br3 99.9(2) 7_537 .
O11 Cu8 Br3 103.10(15) 7_546 .
O11 Cu8 Br3 103.10(14) 4_546 .
O2 Cu8 Cu5 38.3(2) 7_546 .
O12 Cu8 Cu5 41.6(2) 7_537 .
O11 Cu8 Cu5 98.53(16) 7_546 .
O11 Cu8 Cu5 98.53(16) 4_546 .
Br3 Cu8 Cu5 141.52(7) . .
O2 Cu8 Cu4 36.77(11) 7_546 4_546
O12 Cu8 Cu4 99.15(19) 7_537 4_546
O11 Cu8 Cu4 94.82(15) 7_546 4_546
O11 Cu8 Cu4 40.25(14) 4_546 4_546
Br3 Cu8 Cu4 143.32(4) . 4_546
Cu5 Cu8 Cu4 63.88(4) . 4_546
O2 Cu8 Cu4 36.77(11) 7_546 7_546
O12 Cu8 Cu4 99.15(19) 7_537 7_546
O11 Cu8 Cu4 40.25(14) 7_546 7_546
O11 Cu8 Cu4 94.82(15) 4_546 7_546
Br3 Cu8 Cu4 143.32(4) . 7_546
Cu5 Cu8 Cu4 63.88(4) . 7_546
Cu4 Cu8 Cu4 62.10(4) 4_546 7_546
Cu3 O1 Cu3 104.9(3) . 6_565
Cu3 O1 Cu7 115.4(2) . 1_565
Cu3 O1 Cu7 115.4(2) 6_565 1_565
Cu3 O1 Pb2 105.6(2) . 1_565
Cu3 O1 Pb2 105.6(2) 6_565 1_565
Cu7 O1 Pb2 109.0(3) 1_565 1_565
Cu5 O2 Cu4 114.4(2) 7_546 6
Cu5 O2 Cu4 114.4(2) 7_546 .
Cu4 O2 Cu4 111.7(3) 6 .
Cu5 O2 Cu8 102.8(3) 7_546 7_546
Cu4 O2 Cu8 106.2(3) 6 7_546
Cu4 O2 Cu8 106.2(3) . 7_546
Cu5 O3 Cu3 112.0(2) . 4_547
Cu5 O3 Cu3 112.0(2) . 7_547
Cu3 O3 Cu3 115.6(4) 4_547 7_547
Cu5 O3 Cu6 109.5(4) . 7_547
Cu3 O3 Cu6 103.4(3) 4_547 7_547
Cu3 O3 Cu6 103.4(3) 7_547 7_547
Cu4 O4 Cu4 106.1(3) . 6_565
Cu4 O4 Cu7 114.9(2) . 1_565
Cu4 O4 Cu7 114.9(2) 6_565 1_565
Cu4 O4 Pb1 105.4(2) . .
Cu4 O4 Pb1 105.4(2) 6_565 .
Cu7 O4 Pb1 109.5(3) 1_565 .
Se3 O5 Cu7 127.9(4) 1_565 1_565
Se3 O5 Pb1 133.1(4) 1_565 .
Cu7 O5 Pb1 99.1(3) 1_565 .
Se4 O6 Cu7 126.7(5) 1_545 .
Se4 O6 Pb2 129.7(4) 1_545 .
Cu7 O6 Pb2 103.6(3) . .
Se2 O7 Cu5 123.6(4) . .
Se2 O7 Cu6 145.0(4) . 7_547
Cu5 O7 Cu6 91.4(3) . 7_547
Se1 O8 Cu3 127.1(3) . 1_545
Se1 O8 Pb2 131.3(3) . .
Cu3 O8 Pb2 101.0(2) 1_545 .
Se2 O9 Cu4 127.0(3) . 7_546
Se2 O9 Pb1 132.1(3) . 7_546
Cu4 O9 Pb1 100.4(2) 7_546 7_546
Se3 O10 Cu6 135.8(3) . 1_545
Se3 O10 Cu3 125.6(3) . 1_545
Cu6 O10 Cu3 97.0(2) 1_545 1_545
Se4 O11 Cu4 125.8(3) . .
Se4 O11 Cu8 138.9(3) . 7_546
Cu4 O11 Cu8 94.7(2) . 7_546
Se1 O12 Cu5 125.9(5) . 7_537
Se1 O12 Cu8 137.6(5) . 7_537
Cu5 O12 Cu8 96.5(3) 7_537 7_537

loop_
_geom_bond_atom_site_label_1
_geom_bond_atom_site_label_2
_geom_bond_distance
_geom_bond_site_symmetry_2
Pb1 O4 2.296(7) .
Pb1 O9 2.398(5) 7_546
Pb1 O9 2.398(5) 4_566
Pb1 O5 2.516(8) .
Pb1 Br1 3.149(3) 5_565
Pb1 Br1 3.349(3) .
Pb1 Cu4 3.3636(9) 6_565
Pb1 Cu4 3.3636(9) .
Pb1 Cu7 3.4568(14) 1_565
Pb1 Br2 3.6016(6) 5_556
Pb1 Br2 3.6016(6) 5_566
Pb1 Cu1 3.722(4) .
Pb2 O1 2.387(7) 1_545
Pb2 O6 2.468(8) .
Pb2 O8 2.468(5) .
Pb2 O8 2.468(5) 6_545
Pb2 Br3 3.2106(14) .
Pb2 Br6 3.4140(12) 7_546
Pb2 Cu3 3.4293(9) 1_545
Pb2 Cu3 3.4293(9) 6
Pb2 Br6 3.4717(5) .
Pb2 Br6 3.4717(5) 1_545
Pb2 Cu7 3.5256(14) .
Br1 Br1 0.674(4) 5_565
Br1 Cu1 2.274(4) .
Br1 Cu1 2.866(4) 5_565
Br1 Pb1 3.149(3) 5_565
Br1 Se2 3.6001(16) 7_556
Br1 Se2 3.6001(16) 7_546
Br1 Br4 4.483(3) .
Cu1 Br4 2.233(4) .
Cu1 Br1 2.866(4) 5_565
Cu2 Br5 2.227(2) .
Cu2 Br6 2.233(2) .
Br2 Cu6 2.3504(17) .
Br2 Se2 3.4045(15) 3_455
Br2 Pb1 3.6017(6) 5_556
Br2 Pb1 3.6017(6) 5_566
Br2 Br2 4.045(2) 5_556
Br2 Br5 4.2469(17) 5_556
Br3 Cu8 2.3340(19) .
Br3 Br3 4.4438(19) 7_547
Br3 Br3 4.4438(19) 7_537
Br3 Br6 4.4555(18) 7_546
Br4 Cu3 3.0983(14) 1_554
Br4 Cu3 3.0983(14) 6_564
Br4 Cu5 3.11746(16) 7_546
Br4 Cu5 3.11746(16) 7_556
Br4 Cu4 3.1695(14) 6_565
Br4 Cu4 3.1696(14) .
Br5 Cu7 3.1441(3) .
Br5 Cu7 3.1441(3) 1_565
Br5 Cu4 3.1946(13) .
Br5 Cu4 3.1946(13) 6
Br5 Cu3 3.4180(14) .
Br5 Cu3 3.4180(14) 6
Br5 Br2 4.2469(17) 5_556
Br5 Pb1 4.3661(9) 1_545
Br5 Br6 4.4241(18) .
Br6 Pb2 3.4140(12) 7_546
Br6 Pb2 3.4717(5) 1_565
Br6 Se1 3.6023(15) 1_565
Br6 Se4 3.6651(16) 7_556
Br6 Br6 3.7102(12) 7_556
Br6 Br6 3.7102(12) 7_546
Br6 Br3 4.4555(18) 7_546
Se1 O8 1.702(5) .
Se1 O8 1.702(5) 6_535
Se1 O12 1.703(7) .
Se1 Br6 3.6023(15) 1_545
Se2 O7 1.684(7) .
Se2 O9 1.719(5) .
Se2 O9 1.719(5) 6_545
Se2 Br2 3.4044(15) 3_545
Se2 Br1 3.6000(17) 7_556
Se2 Br1 3.6000(16) 7_546
Se3 O5 1.686(7) 1_545
Se3 O10 1.701(5) .
Se3 O10 1.701(5) 6_545
Se4 O11 1.690(5) .
Se4 O11 1.690(5) 6_565
Se4 O6 1.708(8) 1_565
Se4 Br6 3.6650(16) 7_556
Cu3 O3 1.899(4) 7_547
Cu3 O1 1.903(4) .
Cu3 O8 1.957(5) 1_565
Cu3 O10 2.006(5) 1_565
Cu3 Cu6 2.9947(14) .
Cu3 Cu3 3.0183(17) 6_565
Cu3 Br4 3.0983(14) 1_556
Cu3 Pb2 3.4294(9) 1_565
Cu4 O2 1.907(4) .
Cu4 O4 1.924(4) .
Cu4 O9 1.964(5) 7_546
Cu4 O11 1.983(5) .
Cu4 Cu8 3.0589(15) 7_546
Cu5 O3 1.892(8) .
Cu5 O2 1.893(7) 7_546
Cu5 O7 1.964(7) .
Cu5 O12 1.991(8) 7_537
Cu5 Cu8 2.978(2) .
Cu5 Br4 3.11747(16) 7_546
Cu5 Br4 3.11747(16) 7_556
Cu6 O3 1.917(7) 7_547
Cu6 O10 1.991(5) 6_545
Cu6 O10 1.991(5) 1_565
Cu6 O7 2.364(7) 7_547
Cu6 Cu3 2.9947(14) 6
Cu7 O4 1.930(7) 1_545
Cu7 O1 1.930(7) 1_545
Cu7 O6 2.005(7) .
Cu7 O5 2.007(7) 1_545
Cu7 Br5 3.1441(3) 1_545
Cu7 Pb1 3.4568(14) 1_545
Cu8 O2 1.918(7) 7_546
Cu8 O12 2.000(8) 7_537
Cu8 O11 2.173(5) 7_546
Cu8 O11 2.173(5) 4_546
Cu8 Cu4 3.0589(15) 4_546
Cu8 Cu4 3.0589(15) 7_546
O1 Cu3 1.903(4) 6_565
O1 Cu7 1.930(7) 1_565
O1 Pb2 2.387(7) 1_565
O2 Cu5 1.893(7) 7_546
O2 Cu4 1.907(4) 6
O2 Cu8 1.919(7) 7_546
O3 Cu3 1.899(4) 4_547
O3 Cu3 1.899(4) 7_547
O3 Cu6 1.917(7) 7_547
O4 Cu4 1.924(4) 6_565
O4 Cu7 1.930(7) 1_565
O5 Se3 1.686(7) 1_565
O5 Cu7 2.007(7) 1_565
O6 Se4 1.708(8) 1_545
O7 Cu6 2.364(7) 7_547
O8 Cu3 1.957(5) 1_545
O9 Cu4 1.964(5) 7_546
O9 Pb1 2.398(5) 7_546
O10 Cu6 1.991(5) 1_545
O10 Cu3 2.006(5) 1_545
O11 Cu8 2.173(5) 7_546
O12 Cu5 1.991(8) 7_537
O12 Cu8 2.000(8) 7_537

_cod_database_fobs_code 2108347
